data_2007045
loop_
_publ_author_name
'Casas, Jos\'e S.'
'Casti\~neiras, Alfonso'
'Couce, Delfina'
'Play\'a, Nuria'
'Sordo, Jos\'e'
'Varela, Jos\'e M.'

_publ_section_title
;
 1-Acetyl-2-thiohydantoin
;
_journal_issue 3
_journal_name_full 'Acta Crystallographica Section C'
_journal_page_first 427
_journal_page_last 428
_journal_paper_doi 10.1107/S0108270197014960
_journal_volume 54
_journal_year 1998
_chemical_formula_moiety 'C5 H6 N2 O2 S'
_chemical_formula_sum 'C5 H6 N2 O2 S'
_chemical_formula_weight 158.18
_chemical_name_systematic ?
_space_group_IT_number 14
_symmetry_cell_setting monoclinic
_symmetry_space_group_name_Hall '-P 2yn'
_symmetry_space_group_name_H-M 'P 1 21/n 1'
_audit_creation_method SHELXL
_cell_angle_alpha 90.00
_cell_angle_beta 93.434(11)
_cell_angle_gamma 90.00
_cell_formula_units_Z 4
_cell_length_a 8.2968(11)
_cell_length_b 7.7364(11)
_cell_length_c 10.6066(15)
_cell_measurement_reflns_used 25
_cell_measurement_temperature 293(2)
_cell_measurement_theta_max 18.41
_cell_measurement_theta_min 9.07
_cell_volume 679.59(16)
_computing_cell_refinement 'CAD-4 EXPRESS Software'
_computing_data_collection 'CAD-4 EXPRESS Software (Enraf-Nonius, 1995)'
_computing_data_reduction 'HELENA (Spek, 1996)'
_computing_molecular_graphics 'ZORTEP (Zsolnai, 1996)'
_computing_publication_material SHELXL93
_computing_structure_refinement 'SHELXL93 (Sheldrick, 1993)'
_computing_structure_solution 'SHELXS86 (Sheldrick, 1990)'
_diffrn_ambient_temperature 293(2)
_diffrn_measurement_device 'Enraf-Nonius MACH3'
_diffrn_measurement_method \w
_diffrn_radiation_monochromator graphite
_diffrn_radiation_source 'fine-focus sealed tube'
_diffrn_radiation_type MoK\a
_diffrn_radiation_wavelength 0.71073
_diffrn_reflns_av_R_equivalents 0.031
_diffrn_reflns_av_sigmaI/netI 0.0375
_diffrn_reflns_limit_h_max 10
_diffrn_reflns_limit_h_min -10
_diffrn_reflns_limit_k_max 0
_diffrn_reflns_limit_k_min -9
_diffrn_reflns_limit_l_max 13
_diffrn_reflns_limit_l_min 0
_diffrn_reflns_number 1458
_diffrn_reflns_theta_max 26.29
_diffrn_reflns_theta_min 3.03
_diffrn_standards_decay_% 0
_diffrn_standards_interval_time 120
_diffrn_standards_number 3
_exptl_absorpt_coefficient_mu 0.411
_exptl_absorpt_correction_type none
_exptl_crystal_colour colourless
_exptl_crystal_density_diffrn 1.546
_exptl_crystal_density_method 'not measured'
_exptl_crystal_description prism
_exptl_crystal_F_000 328
_exptl_crystal_size_max 0.15
_exptl_crystal_size_mid 0.15
_exptl_crystal_size_min 0.15
_refine_diff_density_max 0.214
_refine_diff_density_min -0.230
_refine_ls_extinction_coef 0.035(5)
_refine_ls_extinction_method SHELXL93
_refine_ls_goodness_of_fit_all 1.038
_refine_ls_goodness_of_fit_obs 1.084
_refine_ls_hydrogen_treatment 'H atoms refined isotropically'
_refine_ls_matrix_type full
_refine_ls_number_parameters 116
_refine_ls_number_reflns 1384
_refine_ls_number_restraints 0
_refine_ls_restrained_S_all 1.038
_refine_ls_restrained_S_obs 1.084
_refine_ls_R_factor_all 0.069
_refine_ls_R_factor_obs .040
_refine_ls_shift/esd_max <0.001
_refine_ls_shift/esd_mean 0.000
_refine_ls_structure_factor_coef Fsqd
_refine_ls_weighting_details 'w = 1/[\s^2^(Fo^2^)+(0.0632P)^2^+0.2702P] where P = (Fo^2^+2Fc^2^)/3'
_refine_ls_weighting_scheme calc
_refine_ls_wR_factor_all 0.115
_refine_ls_wR_factor_obs .102
_reflns_number_observed 1026
_reflns_number_total 1384
_reflns_observed_criterion >2\s(I)
_cod_data_source_file ab1500.cif
_cod_data_source_block 96vr05
_cod_depositor_comments
;
The following automatic conversions were performed:

'_refine_ls_weighting_scheme' value 'calc w =
1/[\s^2^(Fo^2^)+(0.0632P)^2^+0.2702P] where P = (Fo^2^+2Fc^2^)/3' was
changed to 'calc'. New tag '_refine_ls_weighting_details' was
created. The value of the new tag was set to 'w =
1/[\s^2^(Fo^2^)+(0.0632P)^2^+0.2702P] where P = (Fo^2^+2Fc^2^)/3'.

Automatic conversion script
Id: cif_fix_values 3143 2015-03-26 13:38:13Z robertas 
;
_cod_original_cell_volume 679.6(2)
_cod_original_sg_symbol_H-M 'P 21/n'
_cod_database_code 2007045

loop_
_symmetry_equiv_pos_as_xyz
'x, y, z'
'-x+1/2, y+1/2, -z+1/2'
'-x, -y, -z'
'x-1/2, -y-1/2, z-1/2'

loop_
_atom_site_aniso_label
_atom_site_aniso_U_11
_atom_site_aniso_U_22
_atom_site_aniso_U_33
_atom_site_aniso_U_12
_atom_site_aniso_U_13
_atom_site_aniso_U_23
S .0409(4) .0296(4) .0554(4) .0115(3) -.0015(3) .0023(3)
O3 .0321(10) .0385(10) .0694(13) .0069(7) -.0116(9) -.0011(9)
O4 .0418(10) .0330(10) .0760(14) -.0011(8) -.0045(9) -.0128(9)
N1 .0250(9) .0260(10) .0445(12) .0034(7) -.0003(8) -.0003(8)
N2 .0318(11) .0255(10) .0502(13) .0016(8) -.0041(9) -.0028(9)
C1 .0272(10) .0317(12) .0310(11) .0032(9) .0051(9) .0007(10)
C2 .0273(12) .0279(12) .053(2) .0044(9) -.0004(11) .0006(12)
C3 .0313(12) .0273(12) .0429(14) .0037(9) .0012(10) .0012(10)
C4 .0307(12) .0341(13) .0436(13) -.0013(10) .0005(10) -.0056(11)
C5 .0325(14) .045(2) .069(2) .0043(12) -.0095(14) -.009(2)

loop_
_atom_site_label
_atom_site_fract_x
_atom_site_fract_y
_atom_site_fract_z
_atom_site_U_iso_or_equiv
_atom_site_thermal_displace_type
_atom_site_calc_flag
_atom_site_refinement_flags
_atom_site_occupancy
_atom_site_disorder_group
_atom_site_type_symbol
S .30042(8) .11202(8) .11443(7) .0421(3) Uani d . 1 . S
O3 .7755(2) -.2338(2) .2534(2) .0472(5) Uani d . 1 . O
O4 .2526(2) -.4723(2) .0467(2) .0506(5) Uani d . 1 . O
N1 .3804(2) -.2330(2) .1167(2) .0319(5) Uani d . 1 . N
N2 .5617(2) -.0543(3) .2021(2) .0361(5) Uani d . 1 . N
C1 .4089(3) -.0620(3) .1432(2) .0298(5) Uani d . 1 . C
C2 .5223(3) -.3395(3) .1526(3) .0361(6) Uani d . 1 . C
C3 .6385(3) -.2098(3) .2093(2) .0339(5) Uani d . 1 . C
C4 .2416(3) -.3188(3) .0656(2) .0362(6) Uani d . 1 . C
C5 .0878(3) -.2227(4) .0410(4) .0493(8) Uani d . 1 . C
H2 .602(4) .032(5) .222(3) .048(9) Uiso d . 1 . H
H21 .567(4) -.385(4) .085(3) .042(8) Uiso d . 1 . H
H22 .502(4) -.428(4) .212(3) .052(8) Uiso d . 1 . H
H51 .013(5) -.297(5) .004(4) .074(11) Uiso d . 1 . H
H52 .111(5) -.137(5) -.020(4) .078(12) Uiso d . 1 . H
H53 .049(4) -.173(4) .114(3) .055(9) Uiso d . 1 . H

loop_
_atom_type_symbol
_atom_type_description
_atom_type_scat_dispersion_real
_atom_type_scat_dispersion_imag
_atom_type_scat_source
S S .1246 .1234 'International Tables Vol C Tables 4.2.6.8 and 6.1.1.4'
O O .0106 .0060 'International Tables Vol C Tables 4.2.6.8 and 6.1.1.4'
N N .0061 .0033 'International Tables Vol C Tables 4.2.6.8 and 6.1.1.4'
C C .0033 .0016 'International Tables Vol C Tables 4.2.6.8 and 6.1.1.4'
H H .0000 .0000 'International Tables Vol C Tables 4.2.6.8 and 6.1.1.4'

loop_
_geom_angle_atom_site_label_1
_geom_angle_atom_site_label_2
_geom_angle_atom_site_label_3
_geom_angle
_geom_angle_publ_flag
C1 N1 C4 131.4(2) y
C1 N1 C2 111.3(2) y
C4 N1 C2 117.4(2) y
C3 N2 C1 113.6(2) y
C3 N2 H2 124.(2) ?
C1 N2 H2 122.(2) ?
N1 C1 N2 106.1(2) y
N1 C1 S 132.0(2) y
N2 C1 S 121.9(2) y
N1 C2 C3 102.5(2) y
N1 C2 H21 111.8(18) ?
C3 C2 H21 107.3(18) ?
N1 C2 H22 113.7(18) ?
C3 C2 H22 110.4(19) ?
H21 C2 H22 111.(3) ?
O3 C3 N2 125.4(2) y
O3 C3 C2 128.2(2) y
N2 C3 C2 106.4(2) y
O4 C4 N1 117.3(2) y
O4 C4 C5 122.3(2) y
N1 C4 C5 120.3(2) y
C4 C5 H51 108.(3) ?
C4 C5 H52 105.(2) ?
H51 C5 H52 108.(3) ?
C4 C5 H53 113.4(19) ?
H51 C5 H53 111.(3) ?
H52 C5 H53 111.(3) ?

loop_
_geom_bond_atom_site_label_1
_geom_bond_atom_site_label_2
_geom_bond_site_symmetry_2
_geom_bond_distance
_geom_bond_publ_flag
S C1 . 1.638(2) y
O3 C3 . 1.218(3) y
O4 C4 . 1.208(3) y
N1 C1 . 1.370(3) y
N1 C4 . 1.409(3) y
N1 C2 . 1.469(3) y
N2 C3 . 1.362(3) y
N2 C1 . 1.381(3) y
N2 H2 . .77(3) ?
C2 C3 . 1.492(3) y
C2 H21 . .90(3) ?
C2 H22 . .95(3) ?
C4 C5 . 1.486(4) y
C5 H51 . .92(4) ?
C5 H52 . .95(4) ?
C5 H53 . .94(3) ?

loop_
_geom_torsion_atom_site_label_1
_geom_torsion_atom_site_label_2
_geom_torsion_atom_site_label_3
_geom_torsion_atom_site_label_4
_geom_torsion
C4 N1 C1 N2 174.9(2)
C2 N1 C1 N2 -3.4(3)
C4 N1 C1 S -6.6(4)
C2 N1 C1 S 175.0(2)
C3 N2 C1 N1 3.4(3)
C3 N2 C1 S -175.2(2)
C1 N1 C2 C3 2.2(3)
C4 N1 C2 C3 -176.4(2)
C1 N2 C3 O3 177.6(2)
C1 N2 C3 C2 -2.0(3)
N1 C2 C3 O3 -179.7(3)
N1 C2 C3 N2 -0.1(3)
C1 N1 C4 O4 176.7(2)
C2 N1 C4 O4 -5.1(4)
C1 N1 C4 C5 -5.3(4)
C2 N1 C4 C5 172.9(3)

loop_
_cod_related_entry_id
_cod_related_entry_database
_cod_related_entry_code
1 ChemSpider 596365
